data_7159959
loop_
_publ_author_name
'Jain, Anshul'
'Yadav, Vinay K.'
'Kumari, Akanksha'
'Saha, Suman K.'
'Metre, Ramesh K.'
'Bhattacharyya, Sudipta'
'Rana, Nirmal K.'

_publ_section_title
;
 Supported-amine-catalyzed cascade synthesis of
 spiro-thiazolone-tetrahydrothiophenes: assessing HSA binding activity.
;
_journal_issue 25
_journal_name_full 'Organic &amp; biomolecular chemistry'
_journal_page_first 5087
_journal_page_last 5092
_journal_paper_doi 10.1039/d4ob00619d
_journal_volume 22
_journal_year 2024
_chemical_formula_moiety 'C20 H16 Br N O3 S2'
_chemical_formula_sum 'C20 H16 Br N O3 S2'
_chemical_formula_weight 462.37
_space_group_crystal_system monoclinic
_space_group_IT_number 14
_space_group_name_Hall '-P 2ybc'
_space_group_name_H-M_alt 'P 1 21/c 1'
_atom_sites_solution_hydrogens geom
_atom_sites_solution_primary dual
_audit_creation_date 2022-06-09
_audit_creation_method
;
Olex2 1.2
(compiled 2018.05.29 svn.r3508 for OlexSys, GUI svn.r1)
;
_audit_update_record
;
2022-06-11 deposited with the CCDC.	2024-05-28 downloaded from the CCDC.
;
_cell_angle_alpha 90
_cell_angle_beta 110.9260(10)
_cell_angle_gamma 90
_cell_formula_units_Z 4
_cell_length_a 14.0219(3)
_cell_length_b 7.5128(2)
_cell_length_c 19.5632(5)
_cell_measurement_reflns_used 9855
_cell_measurement_temperature 273(2)
_cell_measurement_theta_max 2.22
_cell_measurement_theta_min 28.29
_cell_volume 1924.93(8)
_computing_cell_refinement 'SAINT V8.38A (?, 2016)'
_computing_data_reduction 'SAINT V8.38A (?, 2016)'
_computing_molecular_graphics 'Olex2 (Dolomanov et al., 2009)'
_computing_publication_material 'Olex2 (Dolomanov et al., 2009)'
_computing_structure_refinement 'ShelXL (Sheldrick, 2015)'
_computing_structure_solution 'ShelXT (Sheldrick, 2015)'
_diffrn_ambient_temperature 273.15
_diffrn_measured_fraction_theta_full 0.999
_diffrn_measured_fraction_theta_max 0.999
_diffrn_measurement_device_type 'Bruker APEX-II CCD'
_diffrn_measurement_method '\f and \w scans'
_diffrn_radiation_type MoK\a
_diffrn_radiation_wavelength 0.71073
_diffrn_reflns_av_R_equivalents 0.0470
_diffrn_reflns_av_unetI/netI 0.0294
_diffrn_reflns_Laue_measured_fraction_full 0.999
_diffrn_reflns_Laue_measured_fraction_max 0.999
_diffrn_reflns_limit_h_max 18
_diffrn_reflns_limit_h_min -18
_diffrn_reflns_limit_k_max 10
_diffrn_reflns_limit_k_min -10
_diffrn_reflns_limit_l_max 26
_diffrn_reflns_limit_l_min -26
_diffrn_reflns_number 30510
_diffrn_reflns_point_group_measured_fraction_full 0.999
_diffrn_reflns_point_group_measured_fraction_max 0.999
_diffrn_reflns_theta_full 25.242
_diffrn_reflns_theta_max 28.307
_diffrn_reflns_theta_min 2.932
_diffrn_standards_number 0
_exptl_absorpt_coefficient_mu 2.373
_exptl_absorpt_correction_T_max 0.7457
_exptl_absorpt_correction_T_min 0.5518
_exptl_absorpt_correction_type multi-scan
_exptl_absorpt_process_details
'SADABS-2016/2 (Bruker,2016/2) was used for absorption correction. wR2(int) was 0.0872 before and 0.0611 after correction. The Ratio of minimum to maximum transmission is 0.7400. The \l/2 correction factor is Not present.'
_exptl_crystal_colour Colourless
_exptl_crystal_density_diffrn 1.595
_exptl_crystal_description Needle
_exptl_crystal_F_000 936
_exptl_crystal_size_max 0.6
_exptl_crystal_size_mid 0.3
_exptl_crystal_size_min 0.2
_refine_diff_density_max 0.329
_refine_diff_density_min -0.910
_refine_diff_density_rms 0.098
_refine_ls_extinction_method none
_refine_ls_goodness_of_fit_ref 1.087
_refine_ls_hydrogen_treatment constr
_refine_ls_matrix_type full
_refine_ls_number_parameters 245
_refine_ls_number_reflns 4772
_refine_ls_number_restraints 0
_refine_ls_restrained_S_all 1.087
_refine_ls_R_factor_all 0.0344
_refine_ls_R_factor_gt 0.0287
_refine_ls_shift/su_max 0.001
_refine_ls_shift/su_mean 0.000
_refine_ls_structure_factor_coef Fsqd
_refine_ls_weighting_details 'w=1/[\s^2^(Fo^2^)+(0.0346P)^2^+1.0592P] where P=(Fo^2^+2Fc^2^)/3'
_refine_ls_weighting_scheme calc
_refine_ls_wR_factor_gt 0.0707
_refine_ls_wR_factor_ref 0.0738
_reflns_Friedel_coverage 0.000
_reflns_number_gt 4269
_reflns_number_total 4772
_reflns_threshold_expression 'I > 2\s(I)'
_cod_data_source_file d4ob00619d2.cif
_cod_data_source_block 22aprb_0m
_cod_depositor_comments 'Adding full bibliography for 7159959.cif.'
_cod_database_code 7159959
_shelx_shelxl_version_number 2018/3
_shelx_space_group_comment
;
The symmetry employed for this shelxl refinement is uniquely defined
by the following loop, which should always be used as a source of
symmetry information in preference to the above space-group names.
They are only intended as comments.
;
_olex2_refinement_description
;
1. Fixed Uiso
 At 1.2 times of:
  All C(H) groups, All C(H,H) groups
 At 1.5 times of:
  All C(H,H,H) groups
2.a Ternary CH refined with riding coordinates:
 C7(H7), C9(H9)
2.b Secondary CH2 refined with riding coordinates:
 C10(H10A,H10B)
2.c Aromatic/amide H refined with riding coordinates:
 C1(H1), C2(H2), C4(H4), C5(H5), C16(H16), C17(H17), C18(H18), C19(H19),
 C20(H20)
2.d Idealised Me refined as rotating group:
 C12(H12A,H12B,H12C)
;
_olex2_submission_special_instructions 'No special instructions were received'

loop_
_space_group_symop_operation_xyz
'x, y, z'
'-x, y+1/2, -z+1/2'
'-x, -y, -z'
'x, -y-1/2, z-1/2'

loop_
_atom_site_label
_atom_site_type_symbol
_atom_site_fract_x
_atom_site_fract_y
_atom_site_fract_z
_atom_site_U_iso_or_equiv
_atom_site_adp_type
_atom_site_occupancy
_atom_site_site_symmetry_order
_atom_site_calc_flag
_atom_site_refinement_flags_posn
_atom_site_refinement_flags_adp
_atom_site_refinement_flags_occupancy
_atom_site_disorder_assembly
_atom_site_disorder_group
Br1 Br 0.83593(2) -0.01408(3) 0.79265(2) 0.02404(7) Uani 1 1 d . . . . .
S1 S 0.81291(3) 0.39409(5) 0.47566(2) 0.01069(9) Uani 1 1 d . . . . .
O1 O 0.56824(9) 0.11702(16) 0.41210(7) 0.0145(2) Uani 1 1 d . . . . .
N1 N 0.72943(10) 0.10081(18) 0.40609(8) 0.0112(3) Uani 1 1 d . . . . .
C1 C 0.77557(13) 0.3812(2) 0.63532(9) 0.0142(3) Uani 1 1 d . . . . .
H1 H 0.807268 0.484594 0.628206 0.017 Uiso 1 1 calc R . . . .
S2 S 0.64472(3) 0.66709(5) 0.51866(2) 0.01371(9) Uani 1 1 d . . . . .
O2 O 0.51843(9) 0.48852(15) 0.35770(7) 0.0124(2) Uani 1 1 d . . . . .
C2 C 0.81997(13) 0.2821(2) 0.69876(10) 0.0162(3) Uani 1 1 d . . . . .
H2 H 0.881236 0.318078 0.734100 0.019 Uiso 1 1 calc R . . . .
O3 O 0.53882(11) 0.3357(2) 0.26455(8) 0.0267(3) Uani 1 1 d . . . . .
C3 C 0.77139(14) 0.1285(2) 0.70850(9) 0.0162(3) Uani 1 1 d . . . . .
C4 C 0.67905(14) 0.0738(3) 0.65780(10) 0.0171(3) Uani 1 1 d . . . . .
H4 H 0.646731 -0.027927 0.665812 0.021 Uiso 1 1 calc R . . . .
C5 C 0.63560(13) 0.1743(2) 0.59453(10) 0.0148(3) Uani 1 1 d . . . . .
H5 H 0.573457 0.139298 0.559968 0.018 Uiso 1 1 calc R . . . .
C6 C 0.68371(12) 0.3268(2) 0.58214(9) 0.0115(3) Uani 1 1 d . . . . .
C7 C 0.63459(12) 0.4239(2) 0.51052(9) 0.0101(3) Uani 1 1 d . . . . .
H7 H 0.561738 0.394222 0.492403 0.012 Uiso 1 1 calc R . . . .
C8 C 0.67529(12) 0.3780(2) 0.44950(9) 0.0092(3) Uani 1 1 d . . . . .
C9 C 0.62652(13) 0.5180(2) 0.38866(10) 0.0119(3) Uani 1 1 d . . . . .
H9 H 0.657286 0.512778 0.350913 0.014 Uiso 1 1 calc R . . . .
C10 C 0.64302(13) 0.6992(2) 0.42541(10) 0.0156(3) Uani 1 1 d . . . . .
H10A H 0.588315 0.779643 0.398663 0.019 Uiso 1 1 calc R . . . .
H10B H 0.707250 0.749764 0.426610 0.019 Uiso 1 1 calc R . . . .
C11 C 0.48340(14) 0.4000(2) 0.29268(9) 0.0164(3) Uani 1 1 d . . . . .
C12 C 0.36996(14) 0.3980(3) 0.26342(11) 0.0236(4) Uani 1 1 d . . . . .
H12A H 0.345513 0.366252 0.301785 0.035 Uiso 1 1 calc GR . . . .
H12B H 0.346149 0.312591 0.224511 0.035 Uiso 1 1 calc GR . . . .
H12C H 0.344927 0.514046 0.245067 0.035 Uiso 1 1 calc GR . . . .
C13 C 0.64979(12) 0.1857(2) 0.42106(9) 0.0099(3) Uani 1 1 d . . . . .
C14 C 0.81326(12) 0.1915(2) 0.43042(9) 0.0101(3) Uani 1 1 d . . . . .
C15 C 0.90768(12) 0.1324(2) 0.42084(9) 0.0112(3) Uani 1 1 d . . . . .
C16 C 0.90664(14) -0.0219(2) 0.38091(10) 0.0165(4) Uani 1 1 d . . . . .
H16 H 0.847100 -0.088575 0.361751 0.020 Uiso 1 1 calc R . . . .
C17 C 0.99460(14) -0.0755(3) 0.36988(11) 0.0209(4) Uani 1 1 d . . . . .
H17 H 0.993979 -0.178563 0.343376 0.025 Uiso 1 1 calc R . . . .
C18 C 1.08386(14) 0.0239(2) 0.39824(10) 0.0169(4) Uani 1 1 d . . . . .
H18 H 1.142725 -0.012661 0.390740 0.020 Uiso 1 1 calc R . . . .
C19 C 1.08482(13) 0.1771(2) 0.43758(11) 0.0183(4) Uani 1 1 d . . . . .
H19 H 1.144359 0.243908 0.456413 0.022 Uiso 1 1 calc R . . . .
C20 C 0.99705(13) 0.2315(2) 0.44905(10) 0.0163(3) Uani 1 1 d . . . . .
H20 H 0.998033 0.334471 0.475675 0.020 Uiso 1 1 calc R . . . .

loop_
_atom_site_aniso_label
_atom_site_aniso_U_11
_atom_site_aniso_U_22
_atom_site_aniso_U_33
_atom_site_aniso_U_23
_atom_site_aniso_U_13
_atom_site_aniso_U_12
Br1 0.02657(12) 0.02766(12) 0.01563(10) 0.00529(7) 0.00477(8) 0.00377(8)
S1 0.00710(18) 0.00763(18) 0.0184(2) -0.00373(14) 0.00588(15) -0.00117(13)
O1 0.0105(6) 0.0095(6) 0.0243(6) -0.0024(5) 0.0072(5) -0.0022(4)
N1 0.0093(6) 0.0077(6) 0.0173(7) -0.0012(5) 0.0059(6) 0.0005(5)
C1 0.0135(8) 0.0132(8) 0.0175(8) -0.0043(6) 0.0077(7) -0.0011(6)
S2 0.01201(19) 0.00741(19) 0.0234(2) -0.00404(15) 0.00843(17) -0.00010(14)
O2 0.0093(6) 0.0120(6) 0.0154(6) 0.0016(4) 0.0040(5) 0.0023(4)
C2 0.0148(8) 0.0183(9) 0.0155(8) -0.0060(7) 0.0057(7) 0.0003(6)
O3 0.0231(7) 0.0348(8) 0.0238(7) -0.0076(6) 0.0105(6) 0.0032(6)
C3 0.0180(8) 0.0187(9) 0.0130(8) 0.0005(7) 0.0071(7) 0.0052(7)
C4 0.0181(9) 0.0161(8) 0.0199(8) 0.0019(7) 0.0103(7) -0.0001(7)
C5 0.0121(8) 0.0150(8) 0.0188(8) -0.0001(7) 0.0071(7) -0.0005(6)
C6 0.0103(7) 0.0117(8) 0.0148(8) -0.0025(6) 0.0075(6) 0.0016(6)
C7 0.0084(7) 0.0072(7) 0.0169(8) -0.0015(6) 0.0072(6) -0.0006(6)
C8 0.0059(7) 0.0073(7) 0.0150(7) -0.0008(6) 0.0044(6) -0.0003(5)
C9 0.0090(7) 0.0091(7) 0.0192(8) 0.0025(6) 0.0071(6) 0.0013(6)
C10 0.0153(8) 0.0074(7) 0.0263(9) 0.0026(7) 0.0100(7) 0.0005(6)
C11 0.0172(9) 0.0165(9) 0.0144(8) 0.0024(7) 0.0045(7) 0.0020(7)
C12 0.0162(9) 0.0317(11) 0.0193(9) -0.0001(8) 0.0020(7) 0.0005(8)
C13 0.0100(7) 0.0073(7) 0.0118(7) 0.0003(6) 0.0033(6) 0.0012(5)
C14 0.0111(7) 0.0067(7) 0.0127(7) 0.0005(6) 0.0044(6) 0.0018(6)
C15 0.0102(7) 0.0098(7) 0.0142(8) 0.0006(6) 0.0050(6) 0.0022(6)
C16 0.0124(8) 0.0143(8) 0.0235(9) -0.0064(7) 0.0072(7) -0.0017(6)
C17 0.0174(9) 0.0189(9) 0.0292(10) -0.0113(8) 0.0117(8) 0.0005(7)
C18 0.0127(8) 0.0190(9) 0.0225(9) -0.0030(7) 0.0105(7) 0.0030(6)
C19 0.0089(8) 0.0174(9) 0.0291(10) -0.0051(7) 0.0073(7) -0.0020(6)
C20 0.0127(8) 0.0122(8) 0.0254(9) -0.0065(7) 0.0084(7) -0.0004(6)

loop_
_atom_type_symbol
_atom_type_description
_atom_type_scat_dispersion_real
_atom_type_scat_dispersion_imag
_atom_type_scat_source
C C 0.0033 0.0016 'International Tables Vol C Tables 4.2.6.8 and 6.1.1.4'
H H 0.0000 0.0000 'International Tables Vol C Tables 4.2.6.8 and 6.1.1.4'
Br Br -0.2901 2.4595 'International Tables Vol C Tables 4.2.6.8 and 6.1.1.4'
N N 0.0061 0.0033 'International Tables Vol C Tables 4.2.6.8 and 6.1.1.4'
O O 0.0106 0.0060 'International Tables Vol C Tables 4.2.6.8 and 6.1.1.4'
S S 0.1246 0.1234 'International Tables Vol C Tables 4.2.6.8 and 6.1.1.4'

loop_
_geom_angle_atom_site_label_1
_geom_angle_atom_site_label_2
_geom_angle_atom_site_label_3
_geom_angle
_geom_angle_site_symmetry_1
_geom_angle_site_symmetry_3
_geom_angle_publ_flag
C14 S1 C8 89.67(7) . . ?
C14 N1 C13 111.71(14) . . ?
C2 C1 C6 120.55(16) . . ?
C10 S2 C7 94.11(8) . . ?
C11 O2 C9 116.35(13) . . ?
C3 C2 C1 118.89(16) . . ?
C2 C3 Br1 118.85(14) . . ?
C4 C3 Br1 119.20(14) . . ?
C4 C3 C2 121.92(17) . . ?
C3 C4 C5 118.51(17) . . ?
C4 C5 C6 121.03(17) . . ?
C1 C6 C7 122.90(15) . . ?
C5 C6 C1 119.06(16) . . ?
C5 C6 C7 118.03(15) . . ?
C6 C7 S2 113.91(11) . . ?
C6 C7 C8 116.08(13) . . ?
C8 C7 S2 104.64(11) . . ?
C7 C8 S1 114.76(11) . . ?
C7 C8 C9 105.05(13) . . ?
C7 C8 C13 112.85(13) . . ?
C9 C8 S1 107.68(11) . . ?
C13 C8 S1 104.48(10) . . ?
C13 C8 C9 112.08(13) . . ?
O2 C9 C8 109.20(13) . . ?
O2 C9 C10 107.32(13) . . ?
C10 C9 C8 107.07(14) . . ?
C9 C10 S2 107.41(12) . . ?
O2 C11 C12 110.11(15) . . ?
O3 C11 O2 123.18(17) . . ?
O3 C11 C12 126.70(17) . . ?
O1 C13 N1 123.87(15) . . ?
O1 C13 C8 122.48(14) . . ?
N1 C13 C8 113.65(13) . . ?
N1 C14 S1 118.34(12) . . ?
N1 C14 C15 122.39(15) . . ?
C15 C14 S1 119.27(12) . . ?
C16 C15 C14 119.49(15) . . ?
C20 C15 C14 120.84(15) . . ?
C20 C15 C16 119.64(15) . . ?
C17 C16 C15 119.80(17) . . ?
C16 C17 C18 120.38(17) . . ?
C19 C18 C17 119.85(16) . . ?
C18 C19 C20 120.13(16) . . ?
C19 C20 C15 120.21(16) . . ?

loop_
_geom_bond_atom_site_label_1
_geom_bond_atom_site_label_2
_geom_bond_distance
_geom_bond_site_symmetry_2
_geom_bond_publ_flag
Br1 C3 1.9007(18) . ?
S1 C8 1.8152(16) . ?
S1 C14 1.7617(16) . ?
O1 C13 1.209(2) . ?
N1 C13 1.405(2) . ?
N1 C14 1.293(2) . ?
C1 C2 1.389(2) . ?
C1 C6 1.397(2) . ?
S2 C7 1.8348(17) . ?
S2 C10 1.8317(19) . ?
O2 C9 1.434(2) . ?
O2 C11 1.362(2) . ?
C2 C3 1.387(3) . ?
O3 C11 1.202(2) . ?
C3 C4 1.383(3) . ?
C4 C5 1.391(2) . ?
C5 C6 1.394(2) . ?
C6 C7 1.510(2) . ?
C7 C8 1.535(2) . ?
C8 C9 1.552(2) . ?
C8 C13 1.543(2) . ?
C9 C10 1.518(2) . ?
C11 C12 1.486(3) . ?
C14 C15 1.470(2) . ?
C15 C16 1.395(2) . ?
C15 C20 1.391(2) . ?
C16 C17 1.386(2) . ?
C17 C18 1.391(3) . ?
C18 C19 1.382(3) . ?
C19 C20 1.389(2) . ?
